data_7103844
loop_
_publ_author_name
'Seeber, Georg'
'Pickering, Alexandra L.'
'Long, De-liang'
'Cronin, Leroy'

_publ_section_title
;
Controlling Dimensionality of Silver(I) Coordination Networks 
with Rigid Aliphatic Amino Ligands: From a 2D to a 3D Network 
of Unprecedented Topology Comprising Helical Channels
;
_journal_name_full 'Chemical communications (Cambridge, England)'
_journal_paper_doi 10.1039/b305188a
_journal_year 2003
_chemical_formula_moiety '(C5 H13 Ag N3 +), (N O3 -)'
_chemical_formula_sum 'C5 H13 Ag N4 O3'
_chemical_formula_weight 285.06
_chemical_name_systematic
;
?
;
_space_group_IT_number 61
_symmetry_cell_setting orthorhombic
_symmetry_space_group_name_Hall '-P 2ac 2ab'
_symmetry_space_group_name_H-M 'P b c a'
_atom_sites_solution_hydrogens geom
_atom_sites_solution_primary direct
_atom_sites_solution_secondary difmap
_audit_creation_method SHELXL-97
_cell_angle_alpha 90.00
_cell_angle_beta 90.00
_cell_angle_gamma 90.00
_cell_formula_units_Z 8
_cell_length_a 12.4470(9)
_cell_length_b 11.4650(7)
_cell_length_c 12.4929(9)
_cell_measurement_reflns_used 7209
_cell_measurement_temperature 120(2)
_cell_measurement_theta_max 27.485
_cell_measurement_theta_min 1.5
_cell_volume 1782.8(2)
_computing_cell_refinement 'HKL Scalepack (Otwinowski & Minor 1997)'
_computing_data_collection 'Collect (Nonius BV, 1997-2000)'
_computing_data_reduction 'HKL Denzo and Scalepack (Otwinowski & Minor 19'
_computing_molecular_graphics 'Ortep-3 for Windows (Farrugia, 1997)'
_computing_publication_material 'WinGX publication routines (Farrugia, 1999)'
_computing_structure_refinement 'SHELXL-97 (Sheldrick, 1997)'
_computing_structure_solution 'SHELXS-97 (Sheldrick, 1997)'
_diffrn_ambient_temperature 120(2)
_diffrn_measured_fraction_theta_full 0.999
_diffrn_measured_fraction_theta_max 0.999
_diffrn_measurement_device_type 'Nonius Kappa CCD'
_diffrn_measurement_method \w
_diffrn_radiation_monochromator graphite
_diffrn_radiation_source 'fine-focus sealed tube'
_diffrn_radiation_type MoK\a
_diffrn_radiation_wavelength 0.71073
_diffrn_reflns_av_R_equivalents 0.0478
_diffrn_reflns_av_sigmaI/netI 0.0374
_diffrn_reflns_limit_h_max 14
_diffrn_reflns_limit_h_min 0
_diffrn_reflns_limit_k_max 13
_diffrn_reflns_limit_k_min 0
_diffrn_reflns_limit_l_max 0
_diffrn_reflns_limit_l_min -14
_diffrn_reflns_number 7697
_diffrn_reflns_theta_full 25.00
_diffrn_reflns_theta_max 25.00
_diffrn_reflns_theta_min 2.91
_diffrn_standards_decay_% 0
_exptl_absorpt_coefficient_mu 2.244
_exptl_absorpt_correction_T_max 0.9357
_exptl_absorpt_correction_T_min 0.7745
_exptl_absorpt_correction_type multi-scan
_exptl_absorpt_process_details
;
R.H. Blessing, Acta Cryst. (1995), A51, 33-38
;
_exptl_crystal_colour colourless
_exptl_crystal_density_diffrn 2.124
_exptl_crystal_density_meas ?
_exptl_crystal_density_method 'not measured'
_exptl_crystal_description block
_exptl_crystal_F_000 1136
_exptl_crystal_size_max 0.12
_exptl_crystal_size_mid 0.05
_exptl_crystal_size_min 0.03
_refine_diff_density_max 0.59
_refine_diff_density_min -0.49
_refine_diff_density_rms 0.10
_refine_ls_extinction_coef none
_refine_ls_extinction_method none
_refine_ls_goodness_of_fit_ref 1.105
_refine_ls_hydrogen_treatment mixed
_refine_ls_matrix_type full
_refine_ls_number_parameters 130
_refine_ls_number_reflns 1562
_refine_ls_number_restraints 4
_refine_ls_restrained_S_all 1.104
_refine_ls_R_factor_all 0.0775
_refine_ls_R_factor_gt 0.0407
_refine_ls_shift/su_max 0.001
_refine_ls_shift/su_mean 0.000
_refine_ls_structure_factor_coef Fsqd
_refine_ls_weighting_details 'calc w=1/[\s^2^(Fo^2^)+(0.0000P)^2^+11.8613P] where P=(Fo^2^+2Fc^2^)/3'
_refine_ls_weighting_scheme calc
_refine_ls_wR_factor_gt 0.0695
_refine_ls_wR_factor_ref 0.0775
_reflns_number_gt 1009
_reflns_number_total 1562
_reflns_threshold_expression >2sigma(I)
_cod_data_source_file b305188a.txt
_cod_data_source_block cis-dapi-AgNO3
_cod_depositor_comments
;
The following automatic conversions were performed:

'_exptl_crystal_density_meas' value 'none' was changed to '?' - the
value is perceived as not measured.

Automatic conversion script
Id: cif_fix_values 3008 2015-01-20 13:52:24Z robertas 
;
_cod_database_code 7103844

loop_
_symmetry_equiv_pos_as_xyz
'x, y, z'
'-x+1/2, -y, z+1/2'
'x+1/2, -y+1/2, -z'
'-x, y+1/2, -z+1/2'
'-x, -y, -z'
'x-1/2, y, -z-1/2'
'-x-1/2, y-1/2, z'
'x, -y-1/2, z-1/2'

loop_
_atom_site_label
_atom_site_type_symbol
_atom_site_fract_x
_atom_site_fract_y
_atom_site_fract_z
_atom_site_U_iso_or_equiv
_atom_site_adp_type
_atom_site_occupancy
_atom_site_symmetry_multiplicity
_atom_site_calc_flag
_atom_site_refinement_flags
_atom_site_disorder_assembly
_atom_site_disorder_group
Ag Ag 0.12918(4) 0.41298(4) -0.24751(5) 0.03082(16) Uani 1 1 d . . .
N1 N 0.1944(4) 0.5536(4) -0.3600(4) 0.0276(13) Uani 1 1 d . . .
H1 H 0.1454 0.5629 -0.4156 0.033 Uiso 1 1 calc R . .
C1 C 0.2989(5) 0.5210(6) -0.4075(5) 0.0299(16) Uani 1 1 d . . .
H1A H 0.3242 0.5841 -0.4554 0.036 Uiso 1 1 calc R . .
H1B H 0.2906 0.4492 -0.4507 0.036 Uiso 1 1 calc R . .
C2 C 0.3807(5) 0.5006(5) -0.3195(5) 0.0238(14) Uani 1 1 d . . .
H2 H 0.3557 0.4334 -0.2749 0.029 Uiso 1 1 calc R . .
C3 C 0.3895(5) 0.6082(5) -0.2474(6) 0.0276(13) Uani 1 1 d . . .
H3A H 0.4339 0.5888 -0.1842 0.033 Uiso 1 1 calc R . .
H3B H 0.4261 0.6715 -0.2871 0.033 Uiso 1 1 calc R . .
C4 C 0.2802(5) 0.6511(5) -0.2101(5) 0.0220(15) Uani 1 1 d . . .
H4 H 0.2491 0.5928 -0.1593 0.026 Uiso 1 1 calc R . .
C5 C 0.2039(5) 0.6663(5) -0.3040(5) 0.0272(15) Uani 1 1 d . . .
H5A H 0.1325 0.6918 -0.2780 0.033 Uiso 1 1 calc R . .
H5B H 0.2319 0.7265 -0.3535 0.033 Uiso 1 1 calc R . .
N2 N 0.4882(5) 0.4721(5) -0.3625(5) 0.0298(13) Uani 1 1 d D . .
H2C H 0.480(5) 0.422(4) -0.413(4) 0.036 Uiso 1 1 d D . .
H2D H 0.510(5) 0.533(4) -0.394(5) 0.036 Uiso 1 1 d D . .
N3 N 0.2934(5) 0.7644(5) -0.1535(5) 0.0262(13) Uani 1 1 d D . .
H3C H 0.330(4) 0.748(6) -0.097(3) 0.031 Uiso 1 1 d D . .
H3D H 0.230(3) 0.788(5) -0.136(5) 0.031 Uiso 1 1 d D . .
N N 0.0175(5) 0.8069(5) -0.0507(4) 0.0286(13) Uani 1 1 d . . .
O1 O -0.0822(4) 0.8157(4) -0.0429(4) 0.0422(13) Uani 1 1 d . . .
O2 O 0.0646(4) 0.7160(4) -0.0220(5) 0.0555(17) Uani 1 1 d . . .
O3 O 0.0717(5) 0.8860(5) -0.0878(5) 0.074(2) Uani 1 1 d . . .

loop_
_atom_site_aniso_label
_atom_site_aniso_U_11
_atom_site_aniso_U_22
_atom_site_aniso_U_33
_atom_site_aniso_U_23
_atom_site_aniso_U_13
_atom_site_aniso_U_12
Ag 0.0297(3) 0.0164(2) 0.0464(3) -0.0025(3) -0.0022(3) -0.0015(3)
N1 0.026(3) 0.025(3) 0.032(3) -0.004(3) -0.006(3) 0.001(3)
C1 0.032(4) 0.025(4) 0.032(4) -0.003(3) -0.002(3) 0.004(3)
C2 0.022(3) 0.016(3) 0.032(3) 0.000(3) 0.002(3) -0.001(3)
C3 0.030(3) 0.023(3) 0.030(3) 0.001(4) -0.003(4) 0.005(3)
C4 0.023(4) 0.012(3) 0.031(3) 0.003(3) 0.004(3) 0.001(3)
C5 0.029(4) 0.014(3) 0.039(4) -0.004(3) 0.003(3) 0.003(3)
N2 0.031(3) 0.023(3) 0.035(3) -0.005(3) 0.005(3) -0.001(3)
N3 0.027(3) 0.015(3) 0.036(3) -0.002(3) 0.004(3) 0.000(3)
N 0.034(4) 0.028(3) 0.024(3) 0.000(3) -0.003(3) -0.006(3)
O1 0.032(3) 0.042(3) 0.052(3) 0.003(3) 0.000(3) 0.002(3)
O2 0.041(3) 0.045(4) 0.081(4) 0.034(3) -0.009(3) -0.002(3)
O3 0.061(4) 0.052(4) 0.109(5) 0.046(4) 0.034(4) 0.010(3)

loop_
_atom_type_symbol
_atom_type_description
_atom_type_scat_dispersion_real
_atom_type_scat_dispersion_imag
_atom_type_scat_source
Ag Ag -0.8971 1.1015 'International Tables Vol C Tables 4.2.6.8 and 6.1.1.4'
N N 0.0061 0.0033 'International Tables Vol C Tables 4.2.6.8 and 6.1.1.4'
O O 0.0106 0.0060 'International Tables Vol C Tables 4.2.6.8 and 6.1.1.4'
C C 0.0033 0.0016 'International Tables Vol C Tables 4.2.6.8 and 6.1.1.4'
H H 0.0000 0.0000 'International Tables Vol C Tables 4.2.6.8 and 6.1.1.4'

loop_
_geom_angle_atom_site_label_1
_geom_angle_atom_site_label_2
_geom_angle_atom_site_label_3
_geom_angle
_geom_angle_site_symmetry_1
_geom_angle_site_symmetry_3
_geom_angle_publ_flag
N3 Ag N1 133.8(2) 7_655 . ?
N3 Ag N2 103.4(2) 7_655 6 ?
N1 Ag N2 115.15(19) . 6 ?
C5 N1 C1 110.0(5) . . ?
C5 N1 Ag 110.7(4) . . ?
C1 N1 Ag 112.4(4) . . ?
N1 C1 C2 109.8(5) . . ?
N2 C2 C1 112.2(5) . . ?
N2 C2 C3 109.1(5) . . ?
C1 C2 C3 110.5(5) . . ?
C4 C3 C2 112.2(5) . . ?
N3 C4 C5 109.6(5) . . ?
N3 C4 C3 109.2(5) . . ?
C5 C4 C3 111.1(5) . . ?
N1 C5 C4 108.4(5) . . ?
C2 N2 Ag 122.1(4) . 6_655 ?
C4 N3 Ag 117.0(4) . 7_665 ?
O3 N O1 121.2(6) . . ?
O3 N O2 118.0(6) . . ?
O1 N O2 120.8(6) . . ?

loop_
_geom_bond_atom_site_label_1
_geom_bond_atom_site_label_2
_geom_bond_distance
_geom_bond_site_symmetry_2
_geom_bond_publ_flag
Ag N3 2.282(6) 7_655 ?
Ag N1 2.288(5) . ?
Ag N2 2.330(6) 6 ?
N1 C5 1.475(8) . ?
N1 C1 1.477(8) . ?
C1 C2 1.516(9) . ?
C2 N2 1.479(8) . ?
C2 C3 1.532(8) . ?
C3 C4 1.519(8) . ?
C4 N3 1.488(8) . ?
C4 C5 1.519(8) . ?
N2 Ag 2.330(6) 6_655 ?
N3 Ag 2.282(6) 7_665 ?
N O3 1.223(7) . ?
N O1 1.248(7) . ?
N O2 1.248(7) . ?
